data_1001761
loop_
_publ_author_name
'Michel, C'
'Letouze, F'
'Martin, C'
'Hervieu, M'
'Raveau, B'

_publ_section_title
;
Neutron diffraction structure determination of the superconducting
copper oxychromate Tl3 (Cr O4) Sr8 Cu4 O16
;
_journal_coden_ASTM PHYCE6
_journal_name_full 'Physica C (Amsterdam) (152,1988-)'
_journal_page_first 159
_journal_page_last 167
_journal_paper_doi 10.1016/0921-4534(96)00239-0
_journal_volume 262
_journal_year 1996
_chemical_formula_structural 'Tl3 Sr8 Cu4 (Cr O4) O15.9'
_chemical_formula_sum 'Cr Cu4 O19.9 Sr8 Tl3'
_chemical_name_systematic
;
Thallium strontium copper chromate oxide (3/8/4/1/15.9)
;
_space_group_IT_number 35
_symmetry_cell_setting orthorhombic
_symmetry_Int_Tables_number 35
_symmetry_space_group_name_Hall 'A -2 2'
_symmetry_space_group_name_H-M 'A 2 m m'
_cell_angle_alpha 90
_cell_angle_beta 90
_cell_angle_gamma 90
_cell_formula_units_Z 2
_cell_length_a 3.7803(1)
_cell_length_b 15.2573(2)
_cell_length_c 17.67369(30)
_cell_volume 1019.4
_refine_ls_R_factor_all 0.044
_cod_database_code 1001761

loop_
_symmetry_equiv_pos_as_xyz
x,y,z
x,-y,-z
x,-y,z
x,y,-z
x,1/2+y,1/2+z
x,1/2-y,1/2-z
x,1/2-y,1/2+z
x,1/2+y,1/2-z

loop_
_atom_site_label
_atom_site_type_symbol
_atom_site_symmetry_multiplicity
_atom_site_Wyckoff_symbol
_atom_site_fract_x
_atom_site_fract_y
_atom_site_fract_z
_atom_site_occupancy
_atom_site_attached_hydrogens
_atom_site_calc_flag
Tl1 Tl3+ 4 d 0. 0.2218(4) 0. 1. 0 d
Tl2 Tl3+ 2 a 0. 0. 0. 1. 0 d
Cr1 Cr6+ 4 d 0. 0.459(2) 0. 0.5 0 d
Cu1 Cu2+ 4 e 0. 0. 0.2602(3) 1. 0 d
Cu2 Cu2+ 4 c 0. 0.25 0.25 1. 0 d
Sr1 Sr2+ 8 f 0.5 0.1224(4) 0.1518(3) 1. 0 d
Sr2 Sr2+ 8 f 0.5 0.3658(3) 0.1472(3) 1. 0 d
O1 O2- 4 e 0.5 0. 0.2602(3) 1. 0 d
O2 O2- 4 c 0.5 0.25 0.25 0.950(25) 0 d
O3 O2- 8 f 0. 0.125 0.2582(3) 1. 0 d
O4 O2- 4 e 0. 0. 0.1128(5) 1. 0 d
O5 O2- 4 e 0. 0. 0.4183(4) 1. 0 d
O6 O2- 8 f 0. 0.2475(4) 0.1114(4) 1. 0 d
O7 O2- 4 d 0.5 0.118(1) 0. 1. 0 d
O8 O2- 4 d 0.354(2) 0.391(1) 0. 0.5 0 d
O9 O2- 4 d 0.646(2) 0.391(1) 0. 0.5 0 d

loop_
_atom_type_symbol
_atom_type_oxidation_number
Tl3+ 3.000
Cr6+ 6.000
Cu2+ 2.200
Sr2+ 2.000
O2- -2.000
